data_1564969
loop_
_publ_author_name
'Gonzalez, Rodary'
'Azpiroz, Ram\'on'
'Sharma, Pankaj'
'Villamizar C, Claudia P.'
'Anzaldo, Bertin'
'P\'erez-Flores, Francisco J.'
'Toscano, Ruben Alfredo'

_publ_section_title
;
 Ferrocenylated Chalcogen (Se and Te)-containing N-heterocyclic carbenes:
 Selenones, silver and palladium complexes
;
_journal_name_full 'Inorganica Chimica Acta'
_journal_page_first 119531
_journal_paper_doi 10.1016/j.ica.2020.119531
_journal_volume 506
_journal_year 2020
_chemical_absolute_configuration ad
_chemical_formula_sum 'C16 H18 Fe N2 Se2'
_chemical_formula_weight 452.09
_space_group_crystal_system monoclinic
_space_group_IT_number 5
_space_group_name_Hall 'C 2y'
_space_group_name_H-M_alt 'C 1 2 1'
_atom_sites_solution_hydrogens geom
_atom_sites_solution_primary direct
_atom_sites_solution_secondary difmap
_audit_creation_method SHELXL-2018/3
_cell_angle_alpha 90
_cell_angle_beta 104.075(2)
_cell_angle_gamma 90
_cell_formula_units_Z 8
_cell_length_a 38.635(2)
_cell_length_b 7.5167(4)
_cell_length_c 11.6786(6)
_cell_measurement_reflns_used 9909
_cell_measurement_temperature 150(2)
_cell_measurement_theta_max 25.43
_cell_measurement_theta_min 2.32
_cell_volume 3289.7(3)
_computing_cell_refinement 'APEX3 v2016.1 (Bruker, 2014)'
_computing_data_collection 'APEX3 v2016.1 (Bruker, 2014)'
_computing_data_reduction 'SAINT V8.37A  (Bruker, 2014)'
_computing_molecular_graphics 'Ortep-3 Ver 2.02 L.J. Farrugia (1997) J. Appl. Cryst. 30, 565'
_computing_publication_material 'SHELXL-2014/7 (Sheldrick, 2014)'
_computing_structure_refinement 'SHELXL-2018/3 (Sheldrick, 2018)'
_computing_structure_solution 'SHELXS-2014 (Bruker, 2014)'
_diffrn_ambient_temperature 150(2)
_diffrn_detector_area_resol_mean 52.0833
_diffrn_measured_fraction_theta_full 0.998
_diffrn_measured_fraction_theta_max 0.997
_diffrn_measurement_device_type 'Bruker D8 Venture \k-geometry diffractometer 208039-01'
_diffrn_measurement_method \w-scans
_diffrn_radiation_type MoK\a
_diffrn_radiation_wavelength 0.71073
_diffrn_reflns_av_R_equivalents 0.0361
_diffrn_reflns_av_unetI/netI 0.0585
_diffrn_reflns_Laue_measured_fraction_full 0.998
_diffrn_reflns_Laue_measured_fraction_max 0.997
_diffrn_reflns_limit_h_max 46
_diffrn_reflns_limit_h_min -46
_diffrn_reflns_limit_k_max 9
_diffrn_reflns_limit_k_min -9
_diffrn_reflns_limit_l_max 14
_diffrn_reflns_limit_l_min -14
_diffrn_reflns_number 15407
_diffrn_reflns_point_group_measured_fraction_full 0.988
_diffrn_reflns_point_group_measured_fraction_max 0.985
_diffrn_reflns_theta_full 25.242
_diffrn_reflns_theta_max 25.431
_diffrn_reflns_theta_min 2.174
_diffrn_source 'micro-focus X-ray source'
_exptl_absorpt_coefficient_mu 5.336
_exptl_absorpt_correction_T_max 0.7452
_exptl_absorpt_correction_T_min 0.5324
_exptl_absorpt_correction_type multi-scan
_exptl_absorpt_process_details
; 
 SADABS 2016/2: Krause, L., Herbst-Irmer, R., Sheldrick G.M. & Stalke D., 
 J. Appl. Cryst. 48 (2015) 3-10 
;
_exptl_crystal_colour yellow
_exptl_crystal_density_diffrn 1.826
_exptl_crystal_description Prism
_exptl_crystal_F_000 1776
_exptl_crystal_size_max 0.391
_exptl_crystal_size_mid 0.075
_exptl_crystal_size_min 0.060
_refine_diff_density_max 0.610
_refine_diff_density_min -0.455
_refine_diff_density_rms 0.109
_refine_ls_abs_structure_details
; 
 Flack x determined using 2003 quotients [(I+)-(I-)]/[(I+)+(I-)] 
 (Parsons, Flack and Wagner, Acta Cryst. B69 (2013) 249-259). 
;
_refine_ls_abs_structure_Flack 0.017(7)
_refine_ls_extinction_coef .
_refine_ls_extinction_method none
_refine_ls_goodness_of_fit_ref 1.133
_refine_ls_hydrogen_treatment constr
_refine_ls_matrix_type full
_refine_ls_number_parameters 381
_refine_ls_number_reflns 5964
_refine_ls_number_restraints 1
_refine_ls_restrained_S_all 1.133
_refine_ls_R_factor_all 0.0477
_refine_ls_R_factor_gt 0.0380
_refine_ls_shift/su_max 0.001
_refine_ls_shift/su_mean 0.000
_refine_ls_structure_factor_coef Fsqd
_refine_ls_weighting_details 'w=1/[\s^2^(Fo^2^)+(0.0102P)^2^+1.5037P] where P=(Fo^2^+2Fc^2^)/3'
_refine_ls_weighting_scheme calc
_refine_ls_wR_factor_gt 0.0559
_refine_ls_wR_factor_ref 0.0596
_reflns_Friedel_coverage 0.826
_reflns_Friedel_fraction_full 0.975
_reflns_Friedel_fraction_max 0.972
_reflns_number_gt 5236
_reflns_number_total 5964
_reflns_threshold_expression 'I > 2\s(I)'
_cod_data_source_file 259SHP19.cif
_cod_data_source_block 259SHP19
_cod_original_cell_volume 3289.8(3)
_cod_original_sg_symbol_H-M 'C 2'
_cod_database_code 1564969
_shelx_shelxl_version_number 2018/3
_shelx_space_group_comment
; 
The symmetry employed for this shelxl refinement is uniquely defined 
by the following loop, which should always be used as a source of 
symmetry information in preference to the above space-group names. 
They are only intended as comments. 
;
_shelx_estimated_absorpt_t_min 0.229
_shelx_estimated_absorpt_t_max 0.740

loop_
_space_group_symop_operation_xyz
'x, y, z'
'-x, y, -z'
'x+1/2, y+1/2, z'
'-x+1/2, y+1/2, -z'

loop_
_atom_site_label
_atom_site_type_symbol
_atom_site_fract_x
_atom_site_fract_y
_atom_site_fract_z
_atom_site_U_iso_or_equiv
_atom_site_adp_type
_atom_site_occupancy
_atom_site_site_symmetry_order
_atom_site_calc_flag
_atom_site_refinement_flags_posn
_atom_site_refinement_flags_adp
_atom_site_refinement_flags_occupancy
_atom_site_disorder_assembly
_atom_site_disorder_group
Se1 Se 0.61033(2) 0.49310(9) 0.93764(6) 0.02414(19) Uani 1 1 d . . . . .
Se2 Se 0.58490(2) -0.05841(9) 0.66553(6) 0.02555(19) Uani 1 1 d . . . . .
Se3 Se 0.36173(2) 0.78039(10) 0.78734(6) 0.0316(2) Uani 1 1 d . . . . .
Se4 Se 0.46737(2) 0.32008(10) 0.86911(6) 0.0273(2) Uani 1 1 d . . . . .
Fe1 Fe 0.68808(3) 0.60480(13) 0.86378(9) 0.0192(2) Uani 1 1 d . . . . .
Fe2 Fe 0.31924(3) 1.12909(14) 0.62258(9) 0.0249(3) Uani 1 1 d . . . . .
N1 N 0.56829(14) -0.0270(8) 0.8916(5) 0.0220(14) Uani 1 1 d . . . . .
N2 N 0.53807(14) -0.2361(7) 0.7862(5) 0.0199(13) Uani 1 1 d . . . . .
N3 N 0.43758(14) 0.5055(7) 0.6530(5) 0.0194(13) Uani 1 1 d . . . . .
N4 N 0.46069(14) 0.2542(7) 0.6230(5) 0.0210(14) Uani 1 1 d . . . . .
C1 C 0.64466(17) 0.4478(9) 0.8492(6) 0.0209(16) Uani 1 1 d . . . . .
C2 C 0.67641(18) 0.3457(9) 0.8861(6) 0.0249(18) Uani 1 1 d . . . . .
H2 H 0.683725 0.277030 0.961491 0.030 Uiso 1 1 calc R U . . .
C3 C 0.69601(19) 0.3592(9) 0.7994(6) 0.0268(19) Uani 1 1 d . . . . .
H3 H 0.719611 0.302350 0.802298 0.032 Uiso 1 1 calc R U . . .
C4 C 0.67661(18) 0.4699(10) 0.7085(6) 0.0274(18) Uani 1 1 d . . . . .
H4 H 0.684357 0.505069 0.635944 0.033 Uiso 1 1 calc R U . . .
C5 C 0.64479(18) 0.5260(9) 0.7373(6) 0.0244(18) Uani 1 1 d . . . . .
H5 H 0.625971 0.604831 0.688866 0.029 Uiso 1 1 calc R U . . .
C6 C 0.68265(18) 0.8133(10) 0.9671(6) 0.0263(17) Uani 1 1 d . . . . .
H6 H 0.661004 0.839727 0.996768 0.032 Uiso 1 1 calc R U . . .
C7 C 0.71179(19) 0.7049(10) 1.0256(7) 0.033(2) Uani 1 1 d . . . . .
H7 H 0.714495 0.643532 1.103246 0.039 Uiso 1 1 calc R U . . .
C8 C 0.73654(19) 0.7020(10) 0.9528(6) 0.032(2) Uani 1 1 d . . . . .
H8 H 0.759663 0.635650 0.969726 0.038 Uiso 1 1 calc R U . . .
C9 C 0.72232(19) 0.8069(10) 0.8508(7) 0.0314(18) Uani 1 1 d . . . . .
H9 H 0.733724 0.826699 0.783657 0.038 Uiso 1 1 calc R U . . .
C10 C 0.6890(2) 0.8770(9) 0.8601(7) 0.0270(19) Uani 1 1 d . . . . .
H10 H 0.672825 0.955513 0.801334 0.032 Uiso 1 1 calc R U . . .
C13 C 0.57792(17) 0.2959(9) 0.8804(6) 0.0221(16) Uani 1 1 d . . . . .
H13A H 0.554986 0.317326 0.901762 0.026 Uiso 1 1 calc R U . . .
H13B H 0.573054 0.290356 0.793287 0.026 Uiso 1 1 calc R U . . .
C14 C 0.59318(19) 0.1201(9) 0.9318(6) 0.0231(16) Uani 1 1 d . . . . .
H14A H 0.615711 0.096769 0.908268 0.028 Uiso 1 1 calc R U . . .
H14B H 0.598771 0.126902 1.019009 0.028 Uiso 1 1 calc R U . . .
C15 C 0.56279(18) -0.1110(9) 0.7858(6) 0.0198(17) Uani 1 1 d . . . . .
C16 C 0.52805(18) -0.2324(10) 0.8914(6) 0.0249(17) Uani 1 1 d . . . . .
H16 H 0.511139 -0.308294 0.913714 0.030 Uiso 1 1 calc R U . . .
C17 C 0.5466(2) -0.1017(9) 0.9565(6) 0.0278(18) Uani 1 1 d . . . . .
H17 H 0.545153 -0.066892 1.033320 0.033 Uiso 1 1 calc R U . . .
C18 C 0.5259(2) -0.3615(10) 0.6915(6) 0.035(2) Uani 1 1 d . . . . .
H18A H 0.513236 -0.459213 0.719044 0.052 Uiso 1 1 calc R U . . .
H18B H 0.546505 -0.409079 0.666192 0.052 Uiso 1 1 calc R U . . .
H18C H 0.509829 -0.301596 0.624834 0.052 Uiso 1 1 calc R U . . .
C19 C 0.35480(18) 0.9296(10) 0.6522(6) 0.0251(17) Uani 1 1 d . . . . .
C20 C 0.37284(19) 1.0938(10) 0.6459(7) 0.0279(18) Uani 1 1 d . . . . .
H20 H 0.392077 1.147407 0.709622 0.033 Uiso 1 1 calc R U . . .
C21 C 0.3581(2) 1.1673(11) 0.5326(7) 0.036(2) Uani 1 1 d . . . . .
H21 H 0.364911 1.283815 0.502900 0.043 Uiso 1 1 calc R U . . .
C22 C 0.3320(2) 1.0504(11) 0.4705(7) 0.039(2) Uani 1 1 d . . . . .
H22 H 0.316989 1.070154 0.388823 0.047 Uiso 1 1 calc R U . . .
C23 C 0.3297(2) 0.9019(10) 0.5427(6) 0.0310(19) Uani 1 1 d . . . . .
H23 H 0.313450 0.797327 0.520827 0.037 Uiso 1 1 calc R U . . .
C24 C 0.2968(2) 1.1342(11) 0.7633(7) 0.036(2) Uani 1 1 d . . . . .
H24 H 0.303869 1.057160 0.835043 0.044 Uiso 1 1 calc R U . . .
C25 C 0.3112(2) 1.3028(11) 0.7493(7) 0.036(2) Uani 1 1 d . . . . .
H25 H 0.330160 1.366526 0.808842 0.043 Uiso 1 1 calc R U . . .
C26 C 0.2941(2) 1.3649(12) 0.6358(8) 0.049(3) Uani 1 1 d . . . . .
H26 H 0.298817 1.480761 0.600374 0.058 Uiso 1 1 calc R U . . .
C27 C 0.2693(2) 1.2357(13) 0.5806(8) 0.049(2) Uani 1 1 d . . . . .
H27 H 0.253066 1.243821 0.499788 0.059 Uiso 1 1 calc R U . . .
C28 C 0.2712(2) 1.0928(12) 0.6608(8) 0.045(2) Uani 1 1 d . . . . .
H28 H 0.256482 0.981794 0.646431 0.054 Uiso 1 1 calc R U . . .
C29 C 0.38674(18) 0.5884(9) 0.7285(7) 0.0269(18) Uani 1 1 d . . . . .
H29A H 0.390539 0.488757 0.785641 0.032 Uiso 1 1 calc R U . . .
H29B H 0.371622 0.544210 0.652888 0.032 Uiso 1 1 calc R U . . .
C30 C 0.42236(18) 0.6466(9) 0.7095(6) 0.0249(18) Uani 1 1 d . . . . .
H30A H 0.419158 0.754454 0.659375 0.030 Uiso 1 1 calc R U . . .
H30B H 0.438751 0.676242 0.786355 0.030 Uiso 1 1 calc R U . . .
C31 C 0.45428(18) 0.3607(9) 0.7084(6) 0.0205(17) Uani 1 1 d . . . . .
C32 C 0.44812(18) 0.3332(10) 0.5150(6) 0.0266(18) Uani 1 1 d . . . . .
H32 H 0.449443 0.285387 0.440938 0.032 Uiso 1 1 calc R U . . .
C33 C 0.43361(19) 0.4902(10) 0.5326(6) 0.0267(17) Uani 1 1 d . . . . .
H33 H 0.422766 0.573948 0.473855 0.032 Uiso 1 1 calc R U . . .
C34 C 0.4785(2) 0.0817(9) 0.6422(7) 0.0315(19) Uani 1 1 d . . . . .
H34A H 0.468061 0.002139 0.576374 0.047 Uiso 1 1 calc R U . . .
H34B H 0.475371 0.029966 0.716071 0.047 Uiso 1 1 calc R U . . .
H34C H 0.503995 0.097120 0.647051 0.047 Uiso 1 1 calc R U . . .

loop_
_atom_site_aniso_label
_atom_site_aniso_U_11
_atom_site_aniso_U_22
_atom_site_aniso_U_33
_atom_site_aniso_U_23
_atom_site_aniso_U_13
_atom_site_aniso_U_12
Se1 0.0223(4) 0.0198(4) 0.0308(4) -0.0064(4) 0.0074(3) -0.0031(4)
Se2 0.0289(4) 0.0234(4) 0.0279(4) 0.0033(4) 0.0137(3) 0.0010(4)
Se3 0.0414(5) 0.0273(5) 0.0315(4) 0.0058(4) 0.0192(4) 0.0114(4)
Se4 0.0291(4) 0.0335(5) 0.0185(4) 0.0057(4) 0.0042(3) 0.0004(4)
Fe1 0.0176(6) 0.0177(5) 0.0216(6) -0.0030(5) 0.0035(5) -0.0018(5)
Fe2 0.0228(6) 0.0254(6) 0.0270(6) 0.0025(5) 0.0071(5) 0.0029(5)
N1 0.025(3) 0.019(3) 0.024(3) 0.001(3) 0.008(3) -0.005(3)
N2 0.018(3) 0.020(3) 0.022(3) 0.000(3) 0.004(3) -0.002(3)
N3 0.019(3) 0.020(3) 0.019(3) 0.006(3) 0.007(3) 0.002(3)
N4 0.023(3) 0.019(3) 0.021(3) 0.002(3) 0.007(3) 0.002(3)
C1 0.020(4) 0.019(4) 0.024(4) -0.005(3) 0.006(3) -0.012(4)
C2 0.024(4) 0.015(4) 0.032(4) 0.001(3) -0.001(4) 0.002(3)
C3 0.019(4) 0.024(4) 0.038(5) -0.008(4) 0.009(4) 0.003(3)
C4 0.032(4) 0.025(4) 0.025(4) -0.011(4) 0.007(4) -0.007(4)
C5 0.016(4) 0.021(4) 0.032(4) 0.000(4) -0.002(3) 0.004(3)
C6 0.023(4) 0.024(4) 0.034(4) -0.011(4) 0.011(4) -0.007(4)
C7 0.030(5) 0.036(5) 0.027(4) -0.017(4) 0.000(4) -0.010(4)
C8 0.019(4) 0.036(5) 0.039(5) -0.020(4) 0.003(4) -0.009(4)
C9 0.031(4) 0.026(4) 0.041(5) -0.003(4) 0.015(4) -0.013(4)
C10 0.034(5) 0.017(4) 0.032(5) -0.001(3) 0.011(4) 0.003(4)
C13 0.016(4) 0.024(4) 0.027(4) -0.001(4) 0.006(3) 0.000(3)
C14 0.031(4) 0.018(4) 0.019(4) 0.002(4) 0.004(3) -0.001(4)
C15 0.019(4) 0.020(4) 0.018(4) 0.004(3) 0.001(3) 0.003(3)
C16 0.024(4) 0.024(4) 0.033(4) 0.002(4) 0.019(4) -0.001(4)
C17 0.040(5) 0.020(4) 0.027(4) 0.000(4) 0.015(4) 0.000(4)
C18 0.045(5) 0.031(5) 0.034(4) -0.009(4) 0.019(4) -0.012(4)
C19 0.023(4) 0.024(4) 0.030(4) 0.008(4) 0.010(3) 0.013(4)
C20 0.021(4) 0.026(4) 0.037(5) -0.002(4) 0.008(4) 0.001(4)
C21 0.042(5) 0.034(5) 0.040(5) 0.011(4) 0.025(4) 0.008(4)
C22 0.047(6) 0.045(6) 0.025(5) 0.001(4) 0.007(4) 0.012(5)
C23 0.038(5) 0.027(4) 0.028(4) -0.007(4) 0.007(4) 0.000(4)
C24 0.039(5) 0.040(5) 0.038(5) -0.002(4) 0.023(4) 0.010(5)
C25 0.030(5) 0.034(5) 0.049(5) -0.012(5) 0.017(4) -0.003(4)
C26 0.046(6) 0.043(6) 0.065(7) 0.018(5) 0.028(5) 0.017(5)
C27 0.021(5) 0.068(7) 0.053(6) -0.007(6) -0.001(4) 0.014(5)
C28 0.036(5) 0.035(5) 0.072(7) -0.004(5) 0.027(5) -0.002(5)
C29 0.027(4) 0.021(4) 0.036(4) 0.005(4) 0.014(4) 0.011(4)
C30 0.022(4) 0.026(4) 0.028(4) -0.001(4) 0.007(3) 0.001(4)
C31 0.016(4) 0.025(4) 0.022(4) -0.001(3) 0.008(3) -0.008(3)
C32 0.032(5) 0.027(4) 0.021(4) 0.001(4) 0.007(3) -0.002(4)
C33 0.035(4) 0.026(4) 0.018(4) 0.009(4) 0.003(3) 0.002(4)
C34 0.034(5) 0.026(4) 0.036(5) 0.005(4) 0.012(4) 0.008(4)

loop_
_atom_type_symbol
_atom_type_description
_atom_type_scat_dispersion_real
_atom_type_scat_dispersion_imag
_atom_type_scat_source
C C 0.0033 0.0016 'International Tables Vol C Tables 4.2.6.8 and 6.1.1.4'
H H 0.0000 0.0000 'International Tables Vol C Tables 4.2.6.8 and 6.1.1.4'
N N 0.0061 0.0033 'International Tables Vol C Tables 4.2.6.8 and 6.1.1.4'
Fe Fe 0.3463 0.8444 'International Tables Vol C Tables 4.2.6.8 and 6.1.1.4'
Se Se -0.0929 2.2259 'International Tables Vol C Tables 4.2.6.8 and 6.1.1.4'

loop_
_geom_angle_atom_site_label_1
_geom_angle_atom_site_label_2
_geom_angle_atom_site_label_3
_geom_angle
_geom_angle_site_symmetry_1
_geom_angle_site_symmetry_3
C1 Se1 C13 98.8(3) . .
C19 Se3 C29 97.2(3) . .
C6 Fe1 C1 107.4(3) . .
C6 Fe1 C2 127.5(3) . .
C1 Fe1 C2 41.1(3) . .
C6 Fe1 C4 152.8(3) . .
C1 Fe1 C4 68.7(3) . .
C2 Fe1 C4 68.2(3) . .
C6 Fe1 C5 118.3(3) . .
C1 Fe1 C5 41.4(3) . .
C2 Fe1 C5 69.2(3) . .
C4 Fe1 C5 40.8(3) . .
C6 Fe1 C7 41.1(3) . .
C1 Fe1 C7 118.1(3) . .
C2 Fe1 C7 107.4(3) . .
C4 Fe1 C7 165.0(3) . .
C5 Fe1 C7 152.7(3) . .
C6 Fe1 C8 68.5(3) . .
C1 Fe1 C8 152.8(3) . .
C2 Fe1 C8 118.8(3) . .
C4 Fe1 C8 127.4(3) . .
C5 Fe1 C8 164.8(3) . .
C7 Fe1 C8 41.0(3) . .
C6 Fe1 C9 68.3(3) . .
C1 Fe1 C9 164.8(3) . .
C2 Fe1 C9 152.9(3) . .
C4 Fe1 C9 108.0(3) . .
C5 Fe1 C9 126.6(3) . .
C7 Fe1 C9 68.9(3) . .
C8 Fe1 C9 40.7(3) . .
C6 Fe1 C3 165.3(3) . .
C1 Fe1 C3 68.8(3) . .
C2 Fe1 C3 40.4(3) . .
C4 Fe1 C3 40.6(3) . .
C5 Fe1 C3 68.9(3) . .
C7 Fe1 C3 127.0(3) . .
C8 Fe1 C3 108.0(3) . .
C9 Fe1 C3 119.1(3) . .
C6 Fe1 C10 40.7(3) . .
C1 Fe1 C10 126.8(3) . .
C2 Fe1 C10 165.2(3) . .
C4 Fe1 C10 118.8(3) . .
C5 Fe1 C10 106.9(3) . .
C7 Fe1 C10 69.1(3) . .
C8 Fe1 C10 68.6(3) . .
C9 Fe1 C10 40.6(3) . .
C3 Fe1 C10 152.9(3) . .
C19 Fe2 C28 119.1(3) . .
C19 Fe2 C23 41.1(3) . .
C28 Fe2 C23 106.4(3) . .
C19 Fe2 C24 106.4(3) . .
C28 Fe2 C24 40.0(3) . .
C23 Fe2 C24 123.9(3) . .
C19 Fe2 C27 154.8(4) . .
C28 Fe2 C27 40.7(3) . .
C23 Fe2 C27 120.2(3) . .
C24 Fe2 C27 67.8(3) . .
C19 Fe2 C20 41.3(3) . .
C28 Fe2 C20 155.0(3) . .
C23 Fe2 C20 69.1(3) . .
C24 Fe2 C20 120.8(3) . .
C27 Fe2 C20 162.9(4) . .
C19 Fe2 C22 68.5(3) . .
C28 Fe2 C22 125.4(4) . .
C23 Fe2 C22 40.6(3) . .
C24 Fe2 C22 161.3(4) . .
C27 Fe2 C22 108.7(4) . .
C20 Fe2 C22 68.0(3) . .
C19 Fe2 C26 162.3(4) . .
C28 Fe2 C26 67.9(4) . .
C23 Fe2 C26 156.0(4) . .
C24 Fe2 C26 67.6(3) . .
C27 Fe2 C26 40.3(3) . .
C20 Fe2 C26 126.1(3) . .
C22 Fe2 C26 122.4(3) . .
C19 Fe2 C21 68.7(3) . .
C28 Fe2 C21 162.5(4) . .
C23 Fe2 C21 68.3(3) . .
C24 Fe2 C21 156.7(3) . .
C27 Fe2 C21 126.2(4) . .
C20 Fe2 C21 40.6(3) . .
C22 Fe2 C21 40.0(3) . .
C26 Fe2 C21 109.8(3) . .
C19 Fe2 C25 124.6(3) . .
C28 Fe2 C25 67.7(3) . .
C23 Fe2 C25 161.2(3) . .
C24 Fe2 C25 40.3(3) . .
C27 Fe2 C25 67.8(3) . .
C20 Fe2 C25 108.2(3) . .
C22 Fe2 C25 157.1(4) . .
C26 Fe2 C25 40.2(3) . .
C21 Fe2 C25 122.5(3) . .
C15 N1 C17 109.2(6) . .
C15 N1 C14 126.0(6) . .
C17 N1 C14 124.8(6) . .
C15 N2 C16 110.1(6) . .
C15 N2 C18 123.7(6) . .
C16 N2 C18 126.0(6) . .
C31 N3 C33 110.0(6) . .
C31 N3 C30 125.0(6) . .
C33 N3 C30 124.6(6) . .
C31 N4 C32 109.6(6) . .
C31 N4 C34 125.4(6) . .
C32 N4 C34 125.0(6) . .
C2 C1 C5 107.7(6) . .
C2 C1 Se1 126.6(5) . .
C5 C1 Se1 125.4(5) . .
C2 C1 Fe1 69.7(4) . .
C5 C1 Fe1 69.6(4) . .
Se1 C1 Fe1 121.6(3) . .
C3 C2 C1 108.5(6) . .
C3 C2 Fe1 70.3(4) . .
C1 C2 Fe1 69.2(4) . .
C2 C3 C4 107.7(6) . .
C2 C3 Fe1 69.2(4) . .
C4 C3 Fe1 69.2(4) . .
C3 C4 C5 109.2(6) . .
C3 C4 Fe1 70.2(4) . .
C5 C4 Fe1 69.6(4) . .
C4 C5 C1 106.9(6) . .
C4 C5 Fe1 69.6(4) . .
C1 C5 Fe1 69.0(4) . .
C10 C6 C7 109.4(6) . .
C10 C6 Fe1 70.7(4) . .
C7 C6 Fe1 70.0(4) . .
C6 C7 C8 106.8(7) . .
C6 C7 Fe1 68.9(4) . .
C8 C7 Fe1 69.9(4) . .
C9 C8 C7 108.2(7) . .
C9 C8 Fe1 69.7(4) . .
C7 C8 Fe1 69.2(4) . .
C10 C9 C8 108.4(7) . .
C10 C9 Fe1 69.8(4) . .
C8 C9 Fe1 69.6(4) . .
C6 C10 C9 107.2(7) . .
C6 C10 Fe1 68.6(4) . .
C9 C10 Fe1 69.6(4) . .
C14 C13 Se1 111.9(4) . .
N1 C14 C13 111.7(5) . .
N2 C15 N1 106.1(6) . .
N2 C15 Se2 127.7(5) . .
N1 C15 Se2 126.2(5) . .
C17 C16 N2 107.0(6) . .
C16 C17 N1 107.5(6) . .
C23 C19 C20 108.4(6) . .
C23 C19 Se3 126.1(6) . .
C20 C19 Se3 125.5(6) . .
C23 C19 Fe2 70.4(4) . .
C20 C19 Fe2 70.6(4) . .
Se3 C19 Fe2 122.4(3) . .
C21 C20 C19 107.2(7) . .
C21 C20 Fe2 70.2(4) . .
C19 C20 Fe2 68.1(4) . .
C22 C21 C20 108.3(7) . .
C22 C21 Fe2 69.6(5) . .
C20 C21 Fe2 69.2(4) . .
C21 C22 C23 109.2(7) . .
C21 C22 Fe2 70.4(4) . .
C23 C22 Fe2 69.3(4) . .
C22 C23 C19 107.0(7) . .
C22 C23 Fe2 70.1(4) . .
C19 C23 Fe2 68.4(4) . .
C28 C24 C25 108.7(8) . .
C28 C24 Fe2 69.8(4) . .
C25 C24 Fe2 70.5(4) . .
C24 C25 C26 107.3(8) . .
C24 C25 Fe2 69.2(4) . .
C26 C25 Fe2 69.6(5) . .
C27 C26 C25 108.3(8) . .
C27 C26 Fe2 69.5(5) . .
C25 C26 Fe2 70.2(5) . .
C26 C27 C28 107.6(8) . .
C26 C27 Fe2 70.2(5) . .
C28 C27 Fe2 69.5(5) . .
C24 C28 C27 108.1(8) . .
C24 C28 Fe2 70.2(4) . .
C27 C28 Fe2 69.8(5) . .
C30 C29 Se3 112.6(5) . .
N3 C30 C29 109.9(6) . .
N4 C31 N3 106.1(5) . .
N4 C31 Se4 126.8(5) . .
N3 C31 Se4 127.0(5) . .
C33 C32 N4 107.9(6) . .
C32 C33 N3 106.3(6) . .

loop_
_geom_bond_atom_site_label_1
_geom_bond_atom_site_label_2
_geom_bond_distance
_geom_bond_site_symmetry_2
Se1 C1 1.899(7) .
Se1 C13 1.951(7) .
Se2 C15 1.856(7) .
Se3 C19 1.901(7) .
Se3 C29 1.952(7) .
Se4 C31 1.847(7) .
Fe1 C6 2.020(7) .
Fe1 C1 2.024(6) .
Fe1 C2 2.030(7) .
Fe1 C4 2.031(7) .
Fe1 C5 2.032(7) .
Fe1 C7 2.034(7) .
Fe1 C8 2.043(7) .
Fe1 C9 2.044(7) .
Fe1 C3 2.044(7) .
Fe1 C10 2.047(7) .
Fe2 C19 2.006(7) .
Fe2 C28 2.031(8) .
Fe2 C23 2.033(7) .
Fe2 C24 2.036(7) .
Fe2 C27 2.036(8) .
Fe2 C20 2.039(7) .
Fe2 C22 2.043(8) .
Fe2 C26 2.045(8) .
Fe2 C21 2.053(7) .
Fe2 C25 2.053(8) .
N1 C15 1.358(8) .
N1 C17 1.378(8) .
N1 C14 1.466(8) .
N2 C15 1.341(8) .
N2 C16 1.376(8) .
N2 C18 1.442(8) .
N3 C31 1.348(8) .
N3 C33 1.382(8) .
N3 C30 1.447(8) .
N4 C31 1.347(8) .
N4 C32 1.372(8) .
N4 C34 1.460(8) .
C1 C2 1.422(9) .
C1 C5 1.433(9) .
C2 C3 1.408(10) .
C3 C4 1.412(10) .
C4 C5 1.416(9) .
C6 C10 1.414(9) .
C6 C7 1.423(10) .
C7 C8 1.426(10) .
C8 C9 1.422(10) .
C9 C10 1.420(10) .
C13 C14 1.510(9) .
C16 C17 1.339(10) .
C19 C23 1.419(10) .
C19 C20 1.428(10) .
C20 C21 1.418(10) .
C21 C22 1.400(11) .
C22 C23 1.415(10) .
C24 C28 1.392(11) .
C24 C25 1.410(11) .
C25 C26 1.410(11) .
C26 C27 1.406(12) .
C27 C28 1.414(12) .
C29 C30 1.511(9) .
C32 C33 1.343(10) .
